data_4340575
loop_
_publ_author_name
'Pandey, Souvik'
'L\"onnecke, Peter'
'Hey-Hawkins, Evamarie'

_publ_section_title
;
 Cross-dehydrocoupling: A Novel Synthetic Route to P-B-P-B Chains.
;
_journal_issue 16
_journal_name_full 'Inorganic chemistry'
_journal_page_first 8242
_journal_page_last 8249
_journal_paper_doi 10.1021/ic500316w
_journal_volume 53
_journal_year 2014
_chemical_formula_sum 'C26 H49.96 B2 Cl0.04 Fe P2'
_chemical_formula_weight 503.44
_chemical_name_systematic
;
 ?
;
_space_group_IT_number 14
_symmetry_cell_setting monoclinic
_symmetry_Int_Tables_number 14
_symmetry_space_group_name_Hall '-P 2yn'
_symmetry_space_group_name_H-M 'P 1 21/n 1'
_atom_sites_solution_hydrogens difmap
_atom_sites_solution_primary direct
_atom_sites_solution_secondary difmap
_audit_creation_date 2014-04-08T10:43:55-00:00
_audit_creation_method 'WinGX routine CIF_UPDATE'
_cell_angle_alpha 90
_cell_angle_beta 107.2450(10)
_cell_angle_gamma 90
_cell_formula_units_Z 4
_cell_length_a 14.0519(2)
_cell_length_b 10.48580(10)
_cell_length_c 20.1162(3)
_cell_measurement_reflns_used 19470
_cell_measurement_temperature 130(2)
_cell_measurement_theta_max 32.136
_cell_measurement_theta_min 2.492
_cell_volume 2830.78(7)
_computing_cell_refinement
;
        CrysAlisPro, Agilent Technologies,
        Version 1.171.37.31 (release 14-01-2014 CrysAlis171 .NET)
        (compiled Jan 14 2014,18:38:05)
;
_computing_data_collection
;
        CrysAlisPro, Agilent Technologies,
        Version 1.171.37.31 (release 14-01-2014 CrysAlis171 .NET)
        (compiled Jan 14 2014,18:38:05)
;
_computing_data_reduction
;
        CrysAlisPro, Agilent Technologies,
        Version 1.171.37.31 (release 14-01-2014 CrysAlis171 .NET)
        (compiled Jan 14 2014,18:38:05)
;
_computing_molecular_graphics
;
 ORTEP3 for Windows
 L. J. Farrugia, J. Appl. Crystallogr. 1997, 30, 565.
;
_computing_publication_material
;
 WINGX
 L.J. Farrugia,
 J. Appl. Cryst., 2012, 45, 849-854.
;
_computing_structure_refinement 'SHELXL-2013 (Sheldrick, 2013)'
_computing_structure_solution
;
 SIR92
 A. Altomare, G. Cascarano, C. Giacovazzo and A. Guagliardi,
 J. Appl. Crystallogr. 1993, 26, 343-350.
;
_diffrn_ambient_temperature 130(2)
_diffrn_detector 'CCD plate'
_diffrn_detector_area_resol_mean 16.356
_diffrn_measured_fraction_theta_full 0.999
_diffrn_measured_fraction_theta_max 1
_diffrn_measurement_device 'four-circle diffractometer'
_diffrn_measurement_device_type 'Xcalibur, Sapphire3, Gemini'
_diffrn_measurement_method '\w scans'
_diffrn_orient_matrix_UB_11 0.0305869
_diffrn_orient_matrix_UB_12 0.0227156
_diffrn_orient_matrix_UB_13 -0.0198651
_diffrn_orient_matrix_UB_21 0.0427168
_diffrn_orient_matrix_UB_22 -0.0077624
_diffrn_orient_matrix_UB_23 0.0292076
_diffrn_orient_matrix_UB_31 0.0057358
_diffrn_orient_matrix_UB_32 -0.063255
_diffrn_orient_matrix_UB_33 -0.0107263
_diffrn_radiation_monochromator graphite
_diffrn_radiation_probe x-ray
_diffrn_radiation_type MoK\a
_diffrn_radiation_wavelength 0.71073
_diffrn_reflns_av_R_equivalents 0.044
_diffrn_reflns_av_unetI/netI 0.0618
_diffrn_reflns_Laue_measured_fraction_full 0.999
_diffrn_reflns_Laue_measured_fraction_max 1
_diffrn_reflns_limit_h_max 20
_diffrn_reflns_limit_h_min -20
_diffrn_reflns_limit_k_max 14
_diffrn_reflns_limit_k_min -14
_diffrn_reflns_limit_l_max 28
_diffrn_reflns_limit_l_min -28
_diffrn_reflns_number 69415
_diffrn_reflns_point_group_measured_fraction_full 0.999
_diffrn_reflns_point_group_measured_fraction_max 1
_diffrn_reflns_theta_full 25.242
_diffrn_reflns_theta_max 30.508
_diffrn_reflns_theta_min 2.213
_diffrn_source 'Enhance (Mo) X-ray Source'
_exptl_absorpt_coefficient_mu 0.661
_exptl_absorpt_correction_T_max 1
_exptl_absorpt_correction_T_min 0.97566
_exptl_absorpt_correction_type multi-scan
_exptl_absorpt_process_details
;
        CrysAlisPro, Agilent Technologies,
        Version 1.171.37.31 (release 14-01-2014 CrysAlis171 .NET)
        (compiled Jan 14 2014,18:38:05)
        Empirical absorption correction using spherical harmonics,
 implemented in SCALE3 ABSPACK scaling algorithm.
        Empirical absorption correction using spherical harmonics,
 implemented in SCALE3 ABSPACK scaling algorithm.
;
_exptl_crystal_colour 'clear orange'
_exptl_crystal_density_diffrn 1.181
_exptl_crystal_description prism
_exptl_crystal_F_000 1091
_exptl_crystal_size_max 0.3
_exptl_crystal_size_mid 0.3
_exptl_crystal_size_min 0.1
_refine_diff_density_max 0.4
_refine_diff_density_min -0.272
_refine_diff_density_rms 0.051
_refine_ls_extinction_method none
_refine_ls_goodness_of_fit_ref 1.049
_refine_ls_hydrogen_treatment refall
_refine_ls_matrix_type full
_refine_ls_number_parameters 490
_refine_ls_number_reflns 8619
_refine_ls_number_restraints 6
_refine_ls_restrained_S_all 1.049
_refine_ls_R_factor_all 0.0413
_refine_ls_R_factor_gt 0.032
_refine_ls_shift/su_max 0.001
_refine_ls_shift/su_mean 0
_refine_ls_structure_factor_coef Fsqd
_refine_ls_weighting_details 'w=1/[\s^2^(Fo^2^)+(0.0272P)^2^+1.0817P] where P=(Fo^2^+2Fc^2^)/3'
_refine_ls_weighting_scheme calc
_refine_ls_wR_factor_gt 0.067
_refine_ls_wR_factor_ref 0.0705
_reflns_number_gt 7376
_reflns_number_total 8619
_reflns_threshold_expression 'I > 2\s(I)'
_cod_data_source_file ic500316w_si_002.cif
_cod_data_source_block compound_4'_disorder_x1989fin
_cod_depositor_comments 'Adding full bibliography for 4340569--4340577.cif.'
_cod_original_sg_symbol_H-M 'P 21/n'
_cod_database_code 4340575

loop_
_symmetry_equiv_pos_as_xyz
'x, y, z'
'-x+1/2, y+1/2, -z+1/2'
'-x, -y, -z'
'x-1/2, -y-1/2, z-1/2'

loop_
_atom_site_label
_atom_site_type_symbol
_atom_site_fract_x
_atom_site_fract_y
_atom_site_fract_z
_atom_site_U_iso_or_equiv
_atom_site_adp_type
_atom_site_occupancy
_atom_site_calc_flag
Fe1 Fe 0.52405(2) 0.24710(2) 0.56430(2) 0.01488(5) Uani 1 d
Cl1 Cl 0.4244(7) 0.2833(9) 0.8248(6) 0.032(3) Uani 0.040(2) d
P1 P 0.54846(2) 0.16370(3) 0.73748(2) 0.01322(6) Uani 1 d
P2 P 0.42732(2) -0.10286(3) 0.75202(2) 0.01516(6) Uani 1 d
C1 C 0.59454(8) 0.21595(11) 0.66721(6) 0.0144(2) Uani 1 d
C2 C 0.63651(9) 0.13664(11) 0.62488(6) 0.0169(2) Uani 1 d
C3 C 0.67351(9) 0.21676(12) 0.58122(7) 0.0202(2) Uani 1 d
C4 C 0.65559(9) 0.34556(12) 0.59578(7) 0.0204(2) Uani 1 d
C5 C 0.60704(9) 0.34549(11) 0.64862(6) 0.0170(2) Uani 1 d
C6 C 0.37488(10) 0.22130(14) 0.54868(7) 0.0243(3) Uani 1 d
C7 C 0.41057(10) 0.13144(13) 0.50899(7) 0.0231(3) Uani 1 d
C8 C 0.45204(10) 0.19998(13) 0.46325(7) 0.0230(3) Uani 1 d
C9 C 0.44208(10) 0.33263(13) 0.47471(7) 0.0241(3) Uani 1 d
C10 C 0.39415(10) 0.34561(13) 0.52747(7) 0.0248(3) Uani 1 d
C11 C 0.66039(9) 0.19272(11) 0.81419(6) 0.0177(2) Uani 1 d
C12 C 0.67128(12) 0.33552(13) 0.83078(8) 0.0284(3) Uani 1 d
C13 C 0.75429(9) 0.14418(14) 0.79920(7) 0.0240(3) Uani 1 d
C14 C 0.64719(10) 0.12230(14) 0.87733(7) 0.0244(3) Uani 1 d
C15 C 0.44384(9) -0.27804(11) 0.74818(7) 0.0196(2) Uani 1 d
C16 C 0.47236(11) -0.31215(12) 0.68235(8) 0.0235(3) Uani 1 d
C17 C 0.52825(12) -0.31963(14) 0.81212(9) 0.0297(3) Uani 1 d
C18 C 0.34767(11) -0.34931(12) 0.74582(8) 0.0249(3) Uani 1 d
C19 C 0.30249(9) -0.06052(12) 0.69926(7) 0.0194(2) Uani 1 d
C20 C 0.27512(10) -0.08017(13) 0.62057(7) 0.0217(2) Uani 1 d
C21 C 0.17530(11) -0.01880(17) 0.58332(8) 0.0323(3) Uani 1 d
C22 C 0.14480(13) -0.0377(2) 0.50496(9) 0.0415(4) Uani 1 d
C23 C 0.42860(10) -0.05865(12) 0.84001(7) 0.0202(2) Uani 1 d
C24 C 0.35320(11) -0.11910(14) 0.87183(7) 0.0253(3) Uani 1 d
C25 C 0.36359(11) -0.07060(14) 0.94520(7) 0.0270(3) Uani 1 d
C26 C 0.33372(15) 0.06694(17) 0.94874(10) 0.0395(4) Uani 1 d
B1 B 0.43622(11) 0.26649(14) 0.74408(8) 0.0219(3) Uani 1 d
B2 B 0.53005(10) -0.01954(12) 0.72204(7) 0.0165(2) Uani 1 d
H1B1 H 0.4528(12) 0.3658(13) 0.7350(8) 0.036(5) Uiso 1 d
H2B1 H 0.3685(11) 0.2307(15) 0.7045(8) 0.036(5) Uiso 1 d
H3B1 H 0.4305(14) 0.2508(17) 0.7973(8) 0.034(6) Uiso 0.960(2) d
H1B2 H 0.5051(12) -0.0304(15) 0.6653(8) 0.026(4) Uiso 1 d
H2B2 H 0.5985(12) -0.0725(15) 0.7462(8) 0.025(4) Uiso 1 d
H2 H 0.6380(10) 0.0474(14) 0.6255(7) 0.016(3) Uiso 1 d
H3 H 0.7026(12) 0.1893(15) 0.5474(8) 0.026(4) Uiso 1 d
H4 H 0.6702(12) 0.4173(16) 0.5729(9) 0.031(4) Uiso 1 d
H5 H 0.5844(11) 0.4174(14) 0.6657(8) 0.018(4) Uiso 1 d
H6 H 0.3455(13) 0.2020(16) 0.5834(9) 0.034(4) Uiso 1 d
H7 H 0.4100(12) 0.0437(16) 0.5127(9) 0.030(4) Uiso 1 d
H8 H 0.4828(12) 0.1652(16) 0.4327(9) 0.030(4) Uiso 1 d
H9 H 0.4645(12) 0.4015(15) 0.4518(8) 0.026(4) Uiso 1 d
H10 H 0.3808(12) 0.4245(16) 0.5461(9) 0.032(4) Uiso 1 d
H12A H 0.6816(13) 0.3823(17) 0.7925(9) 0.035(5) Uiso 1 d
H12B H 0.7290(13) 0.3461(16) 0.8707(9) 0.033(4) Uiso 1 d
H12C H 0.6140(14) 0.3690(18) 0.8413(10) 0.041(5) Uiso 1 d
H13A H 0.7699(12) 0.1943(16) 0.7626(9) 0.029(4) Uiso 1 d
H13B H 0.7486(13) 0.0547(18) 0.7860(9) 0.038(5) Uiso 1 d
H13C H 0.8110(13) 0.1527(15) 0.8415(9) 0.030(4) Uiso 1 d
H14A H 0.7043(13) 0.1390(16) 0.9180(9) 0.032(4) Uiso 1 d
H14B H 0.6449(12) 0.0306(16) 0.8707(8) 0.026(4) Uiso 1 d
H14C H 0.5884(13) 0.1505(16) 0.8875(9) 0.030(4) Uiso 1 d
H16A H 0.5358(13) -0.2750(15) 0.6842(9) 0.029(4) Uiso 1 d
H16B H 0.4771(13) -0.4020(17) 0.6811(9) 0.034(5) Uiso 1 d
H16C H 0.4218(13) -0.2842(16) 0.6394(9) 0.032(4) Uiso 1 d
H17A H 0.5891(14) -0.2736(16) 0.8165(9) 0.033(5) Uiso 1 d
H17B H 0.5411(13) -0.4106(18) 0.8084(9) 0.039(5) Uiso 1 d
H17C H 0.5127(13) -0.3114(16) 0.8557(9) 0.032(4) Uiso 1 d
H18A H 0.3604(12) -0.4387(17) 0.7458(9) 0.035(5) Uiso 1 d
H18B H 0.2913(13) -0.3292(16) 0.7032(9) 0.030(4) Uiso 1 d
H18C H 0.3253(13) -0.3307(16) 0.7849(9) 0.032(4) Uiso 1 d
H19A H 0.2989(11) 0.0284(15) 0.7083(8) 0.022(4) Uiso 1 d
H19B H 0.2568(12) -0.1038(15) 0.7174(8) 0.027(4) Uiso 1 d
H20A H 0.3262(12) -0.0453(15) 0.6031(8) 0.027(4) Uiso 1 d
H20B H 0.2724(11) -0.1729(15) 0.6096(8) 0.024(4) Uiso 1 d
H21A H 0.1795(14) 0.0720(19) 0.5955(10) 0.045(5) Uiso 1 d
H21B H 0.1265(14) -0.0521(18) 0.6029(10) 0.045(5) Uiso 1 d
H22A H 0.1938(16) 0.000(2) 0.4855(11) 0.054(6) Uiso 1 d
H22B H 0.0823(16) 0.002(2) 0.4841(11) 0.054(6) Uiso 1 d
H22C H 0.1390(16) -0.129(2) 0.4924(11) 0.060(6) Uiso 1 d
H23A H 0.4951(12) -0.0764(15) 0.8692(8) 0.025(4) Uiso 1 d
H23B H 0.4223(11) 0.0323(16) 0.8383(8) 0.025(4) Uiso 1 d
H24A H 0.3612(13) -0.2088(17) 0.8738(9) 0.032(4) Uiso 1 d
H24B H 0.2877(13) -0.1069(16) 0.8429(9) 0.031(4) Uiso 1 d
H25A H 0.4331(13) -0.0828(16) 0.9740(9) 0.034(5) Uiso 1 d
H25B H 0.3243(13) -0.1251(16) 0.9652(9) 0.032(4) Uiso 1 d
H26A H 0.3728(15) 0.1255(19) 0.9299(10) 0.049(6) Uiso 1 d
H26B H 0.2644(16) 0.0805(18) 0.9218(10) 0.047(5) Uiso 1 d
H26C H 0.3420(14) 0.0933(19) 0.9956(11) 0.050(6) Uiso 1 d

loop_
_atom_site_aniso_label
_atom_site_aniso_U_11
_atom_site_aniso_U_22
_atom_site_aniso_U_33
_atom_site_aniso_U_23
_atom_site_aniso_U_13
_atom_site_aniso_U_12
Fe1 0.01559(8) 0.01530(8) 0.01273(8) 0.00181(6) 0.00262(6) 0.00024(6)
Cl1 0.035(5) 0.034(5) 0.034(6) 0.003(4) 0.018(4) 0.007(4)
P1 0.01365(13) 0.01276(12) 0.01281(13) 0.00039(10) 0.00325(10) 0.00009(10)
P2 0.01518(14) 0.01370(13) 0.01811(15) 0.00069(10) 0.00725(11) -0.00032(10)
C1 0.0142(5) 0.0148(5) 0.0135(5) 0.0008(4) 0.0029(4) -0.0006(4)
C2 0.0169(5) 0.0168(5) 0.0166(6) 0.0017(4) 0.0045(4) 0.0025(4)
C3 0.0181(6) 0.0253(6) 0.0189(6) 0.0029(5) 0.0079(5) 0.0017(5)
C4 0.0183(6) 0.0216(6) 0.0208(6) 0.0047(5) 0.0049(5) -0.0040(4)
C5 0.0178(5) 0.0146(5) 0.0166(6) 0.0005(4) 0.0022(4) -0.0016(4)
C6 0.0164(6) 0.0334(7) 0.0208(6) 0.0017(5) 0.0021(5) -0.0013(5)
C7 0.0229(6) 0.0226(6) 0.0196(6) 0.0008(5) -0.0003(5) -0.0052(5)
C8 0.0260(6) 0.0261(6) 0.0145(6) -0.0004(5) 0.0022(5) -0.0021(5)
C9 0.0257(6) 0.0243(6) 0.0172(6) 0.0064(5) -0.0014(5) 0.0005(5)
C10 0.0200(6) 0.0253(6) 0.0241(7) -0.0002(5) -0.0009(5) 0.0060(5)
C11 0.0165(5) 0.0211(6) 0.0140(5) 0.0002(4) 0.0021(4) -0.0030(4)
C12 0.0338(8) 0.0236(6) 0.0233(7) -0.0051(5) 0.0016(6) -0.0076(6)
C13 0.0147(6) 0.0358(7) 0.0193(6) 0.0023(5) 0.0019(5) -0.0018(5)
C14 0.0221(6) 0.0347(7) 0.0150(6) 0.0034(5) 0.0030(5) -0.0045(5)
C15 0.0198(6) 0.0152(5) 0.0261(6) 0.0030(4) 0.0105(5) 0.0004(4)
C16 0.0258(7) 0.0161(6) 0.0337(7) -0.0006(5) 0.0166(6) 0.0012(5)
C17 0.0301(7) 0.0233(7) 0.0346(8) 0.0097(6) 0.0076(6) 0.0049(5)
C18 0.0272(7) 0.0173(6) 0.0353(8) -0.0022(5) 0.0171(6) -0.0052(5)
C19 0.0163(5) 0.0196(6) 0.0232(6) -0.0014(5) 0.0073(5) 0.0018(4)
C20 0.0192(6) 0.0235(6) 0.0226(6) 0.0001(5) 0.0063(5) 0.0030(5)
C21 0.0235(7) 0.0442(9) 0.0269(7) -0.0013(6) 0.0042(6) 0.0115(6)
C22 0.0294(8) 0.0642(12) 0.0269(8) 0.0000(8) 0.0020(7) 0.0142(8)
C23 0.0213(6) 0.0217(6) 0.0193(6) -0.0007(5) 0.0086(5) -0.0040(5)
C24 0.0264(7) 0.0311(7) 0.0217(7) -0.0023(5) 0.0123(5) -0.0088(5)
C25 0.0277(7) 0.0357(7) 0.0197(6) 0.0008(5) 0.0101(6) -0.0043(6)
C26 0.0520(11) 0.0415(9) 0.0307(9) -0.0028(7) 0.0212(8) 0.0056(8)
B1 0.0200(7) 0.0212(6) 0.0257(7) 0.0008(5) 0.0088(6) 0.0054(5)
B2 0.0176(6) 0.0146(5) 0.0196(6) 0.0003(5) 0.0089(5) -0.0008(4)

loop_
_atom_type_symbol
_atom_type_description
_atom_type_scat_dispersion_real
_atom_type_scat_dispersion_imag
_atom_type_scat_source
Fe Fe 0.3463 0.8444 'International Tables Vol C Tables 4.2.6.8 and 6.1.1.4'
Cl Cl 0.1484 0.1585 'International Tables Vol C Tables 4.2.6.8 and 6.1.1.4'
P P 0.1023 0.0942 'International Tables Vol C Tables 4.2.6.8 and 6.1.1.4'
C C 0.0033 0.0016 'International Tables Vol C Tables 4.2.6.8 and 6.1.1.4'
B B 0.0013 0.0007 'International Tables Vol C Tables 4.2.6.8 and 6.1.1.4'
H H 0 0 'International Tables Vol C Tables 4.2.6.8 and 6.1.1.4'

loop_
_geom_angle_atom_site_label_1
_geom_angle_atom_site_label_2
_geom_angle_atom_site_label_3
_geom_angle
C5 Fe1 C10 106.08(5)
C5 Fe1 C9 123.31(5)
C10 Fe1 C9 40.87(6)
C5 Fe1 C1 41.23(4)
C10 Fe1 C1 124.33(5)
C9 Fe1 C1 161.09(5)
C5 Fe1 C6 120.29(5)
C10 Fe1 C6 40.81(6)
C9 Fe1 C6 68.72(6)
C1 Fe1 C6 107.60(5)
C5 Fe1 C8 160.91(5)
C10 Fe1 C8 68.58(6)
C9 Fe1 C8 40.83(5)
C1 Fe1 C8 156.77(5)
C6 Fe1 C8 68.43(6)
C5 Fe1 C2 68.85(5)
C10 Fe1 C2 162.78(5)
C9 Fe1 C2 155.65(5)
C1 Fe1 C2 41.17(5)
C6 Fe1 C2 126.36(5)
C8 Fe1 C2 121.52(5)
C5 Fe1 C4 40.84(5)
C10 Fe1 C4 119.12(5)
C9 Fe1 C4 105.88(5)
C1 Fe1 C4 69.17(5)
C6 Fe1 C4 154.89(6)
C8 Fe1 C4 124.39(5)
C2 Fe1 C4 68.53(5)
C5 Fe1 C7 156.26(5)
C10 Fe1 C7 68.49(6)
C9 Fe1 C7 68.61(5)
C1 Fe1 C7 121.47(5)
C6 Fe1 C7 40.58(6)
C8 Fe1 C7 40.64(5)
C2 Fe1 C7 109.13(5)
C4 Fe1 C7 162.26(5)
C5 Fe1 C3 68.54(5)
C10 Fe1 C3 154.52(6)
C9 Fe1 C3 119.86(5)
C1 Fe1 C3 68.98(5)
C6 Fe1 C3 163.45(6)
C8 Fe1 C3 107.95(5)
C2 Fe1 C3 40.60(5)
C4 Fe1 C3 40.56(5)
C7 Fe1 C3 126.31(6)
B1 Cl1 H3B1 24.4(16)
C1 P1 C11 100.79(5)
C1 P1 B1 111.79(6)
C11 P1 B1 110.68(6)
C1 P1 B2 103.63(5)
C11 P1 B2 109.29(6)
B1 P1 B2 118.95(6)
C19 P2 C23 103.59(6)
C19 P2 C15 109.19(6)
C23 P2 C15 109.06(6)
C19 P2 B2 112.90(6)
C23 P2 B2 113.25(6)
C15 P2 B2 108.69(6)
C5 C1 C2 106.88(10)
C5 C1 P1 126.30(9)
C2 C1 P1 126.44(9)
C5 C1 Fe1 69.11(7)
C2 C1 Fe1 69.64(7)
P1 C1 Fe1 131.64(6)
C3 C2 C1 108.30(10)
C3 C2 Fe1 69.90(7)
C1 C2 Fe1 69.19(6)
C3 C2 H2 126.0(9)
C1 C2 H2 125.7(9)
Fe1 C2 H2 125.8(9)
C4 C3 C2 108.37(11)
C4 C3 Fe1 69.58(7)
C2 C3 Fe1 69.50(7)
C4 C3 H3 125.7(10)
C2 C3 H3 125.9(10)
Fe1 C3 H3 125.0(10)
C3 C4 C5 107.88(11)
C3 C4 Fe1 69.85(7)
C5 C4 Fe1 69.01(7)
C3 C4 H4 125.8(10)
C5 C4 H4 126.2(10)
Fe1 C4 H4 124.3(10)
C4 C5 C1 108.57(10)
C4 C5 Fe1 70.15(7)
C1 C5 Fe1 69.65(7)
C4 C5 H5 124.9(9)
C1 C5 H5 126.4(9)
Fe1 C5 H5 123.3(9)
C7 C6 C10 108.01(12)
C7 C6 Fe1 69.94(8)
C10 C6 Fe1 69.32(7)
C7 C6 H6 125.9(11)
C10 C6 H6 126.1(11)
Fe1 C6 H6 125.1(11)
C6 C7 C8 108.03(12)
C6 C7 Fe1 69.48(7)
C8 C7 Fe1 69.51(7)
C6 C7 H7 127.1(10)
C8 C7 H7 124.8(10)
Fe1 C7 H7 124.8(10)
C7 C8 C9 108.08(12)
C7 C8 Fe1 69.86(7)
C9 C8 Fe1 69.29(7)
C7 C8 H8 126.4(11)
C9 C8 H8 125.5(11)
Fe1 C8 H8 124.4(10)
C10 C9 C8 107.78(12)
C10 C9 Fe1 69.54(7)
C8 C9 Fe1 69.88(7)
C10 C9 H9 125.6(10)
C8 C9 H9 126.6(10)
Fe1 C9 H9 125.2(10)
C9 C10 C6 108.10(12)
C9 C10 Fe1 69.59(7)
C6 C10 Fe1 69.86(7)
C9 C10 H10 124.8(10)
C6 C10 H10 127.0(10)
Fe1 C10 H10 124.0(10)
C13 C11 C14 109.17(11)
C13 C11 C12 109.44(11)
C14 C11 C12 108.68(11)
C13 C11 P1 110.32(9)
C14 C11 P1 109.11(8)
C12 C11 P1 110.09(9)
C11 C12 H12A 110.7(11)
C11 C12 H12B 107.4(10)
H12A C12 H12B 108.6(15)
C11 C12 H12C 111.7(11)
H12A C12 H12C 109.1(15)
H12B C12 H12C 109.2(15)
C11 C13 H13A 111.7(10)
C11 C13 H13B 111.8(10)
H13A C13 H13B 109.3(14)
C11 C13 H13C 109.0(10)
H13A C13 H13C 107.3(13)
H13B C13 H13C 107.7(14)
C11 C14 H14A 109.7(10)
C11 C14 H14B 111.8(9)
H14A C14 H14B 106.2(14)
C11 C14 H14C 110.7(10)
H14A C14 H14C 108.3(14)
H14B C14 H14C 110.0(14)
C17 C15 C18 110.08(11)
C17 C15 C16 108.83(11)
C18 C15 C16 108.23(11)
C17 C15 P2 108.79(9)
C18 C15 P2 111.34(9)
C16 C15 P2 109.54(8)
C15 C16 H16A 110.3(10)
C15 C16 H16B 107.1(11)
H16A C16 H16B 109.4(14)
C15 C16 H16C 112.5(10)
H16A C16 H16C 109.4(14)
H16B C16 H16C 108.2(14)
C15 C17 H17A 112.3(11)
C15 C17 H17B 109.1(11)
H17A C17 H17B 108.4(14)
C15 C17 H17C 114.1(10)
H17A C17 H17C 107.8(15)
H17B C17 H17C 104.7(14)
C15 C18 H18A 108.4(10)
C15 C18 H18B 112.9(10)
H18A C18 H18B 107.9(14)
C15 C18 H18C 112.3(10)
H18A C18 H18C 108.2(14)
H18B C18 H18C 107.0(14)
C20 C19 P2 118.38(9)
C20 C19 H19A 108.5(9)
P2 C19 H19A 103.0(9)
C20 C19 H19B 110.2(10)
P2 C19 H19B 107.9(10)
H19A C19 H19B 108.4(13)
C21 C20 C19 111.40(11)
C21 C20 H20A 109.8(10)
C19 C20 H20A 110.0(10)
C21 C20 H20B 109.5(9)
C19 C20 H20B 110.0(9)
H20A C20 H20B 106.0(13)
C22 C21 C20 113.00(13)
C22 C21 H21A 111.3(11)
C20 C21 H21A 108.0(11)
C22 C21 H21B 111.4(12)
C20 C21 H21B 108.2(12)
H21A C21 H21B 104.6(16)
C21 C22 H22A 110.5(12)
C21 C22 H22B 109.8(12)
H22A C22 H22B 108.5(17)
C21 C22 H22C 111.6(13)
H22A C22 H22C 107.6(17)
H22B C22 H22C 108.7(18)
C24 C23 P2 119.48(9)
C24 C23 H23A 109.4(9)
P2 C23 H23A 105.7(9)
C24 C23 H23B 111.1(9)
P2 C23 H23B 104.1(9)
H23A C23 H23B 106.1(13)
C25 C24 C23 112.78(11)
C25 C24 H24A 108.3(10)
C23 C24 H24A 109.9(10)
C25 C24 H24B 110.4(10)
C23 C24 H24B 111.0(10)
H24A C24 H24B 104.1(14)
C26 C25 C24 114.56(13)
C26 C25 H25A 109.7(10)
C24 C25 H25A 108.7(10)
C26 C25 H25B 110.2(10)
C24 C25 H25B 107.8(10)
H25A C25 H25B 105.6(14)
C25 C26 H26A 112.8(12)
C25 C26 H26B 111.0(12)
H26A C26 H26B 106.1(16)
C25 C26 H26C 111.7(12)
H26A C26 H26C 106.5(16)
H26B C26 H26C 108.4(16)
Cl1 B1 P1 115.8(3)
Cl1 B1 H1B1 98.5(9)
P1 B1 H1B1 107.4(9)
Cl1 B1 H2B1 114.6(9)
P1 B1 H2B1 107.7(9)
H1B1 B1 H2B1 112.4(10)
Cl1 B1 H3B1 14.6(10)
P1 B1 H3B1 106.0(11)
H1B1 B1 H3B1 112.5(11)
H2B1 B1 H3B1 110.5(11)
P2 B2 P1 118.17(7)
P2 B2 H1B2 103.9(8)
P1 B2 H1B2 104.7(8)
P2 B2 H2B2 105.8(8)
P1 B2 H2B2 111.8(8)
H1B2 B2 H2B2 112.2(11)

loop_
_geom_bond_atom_site_label_1
_geom_bond_atom_site_label_2
_geom_bond_distance
Fe1 C5 2.0318(12)
Fe1 C10 2.0361(13)
Fe1 C9 2.0368(13)
Fe1 C1 2.0389(11)
Fe1 C6 2.0433(13)
Fe1 C8 2.0446(13)
Fe1 C2 2.0450(12)
Fe1 C4 2.0468(12)
Fe1 C7 2.0493(13)
Fe1 C3 2.0504(13)
Cl1 B1 1.689(10)
Cl1 H3B1 0.676(17)
P1 C1 1.8056(12)
P1 C11 1.8731(12)
P1 B1 1.9472(14)
P1 B2 1.9512(13)
P2 C19 1.8157(13)
P2 C23 1.8245(13)
P2 C15 1.8560(12)
P2 B2 1.9306(13)
C1 C5 1.4334(16)
C1 C2 1.4360(16)
C2 C3 1.4208(17)
C2 H2 0.936(14)
C3 C4 1.4202(18)
C3 H3 0.937(16)
C4 C5 1.4231(17)
C4 H4 0.935(17)
C5 H5 0.924(15)
C6 C7 1.419(2)
C6 C10 1.4224(19)
C6 H6 0.933(18)
C7 C8 1.4215(18)
C7 H7 0.923(17)
C8 C9 1.4235(19)
C8 H8 0.925(17)
C9 C10 1.422(2)
C9 H9 0.960(16)
C10 H10 0.950(17)
C11 C13 1.5253(18)
C11 C14 1.5273(17)
C11 C12 1.5319(18)
C12 H12A 0.959(18)
C12 H12B 0.964(18)
C12 H12C 0.957(19)
C13 H13A 0.982(17)
C13 H13B 0.972(19)
C13 H13C 0.982(17)
C14 H14A 0.977(18)
C14 H14B 0.970(16)
C14 H14C 0.955(17)
C15 C17 1.5320(19)
C15 C18 1.5327(17)
C15 C16 1.5351(18)
C16 H16A 0.963(17)
C16 H16B 0.945(18)
C16 H16C 0.987(18)
C17 H17A 0.963(18)
C17 H17B 0.978(18)
C17 H17C 0.968(18)
C18 H18A 0.954(18)
C18 H18B 1.002(17)
C18 H18C 0.949(17)
C19 C20 1.5281(18)
C19 H19A 0.954(16)
C19 H19B 0.944(16)
C20 C21 1.5231(19)
C20 H20A 0.960(16)
C20 H20B 0.995(16)
C21 C22 1.519(2)
C21 H21A 0.980(19)
C21 H21B 0.952(19)
C22 H22A 0.97(2)
C22 H22B 0.95(2)
C22 H22C 0.99(2)
C23 C24 1.5285(17)
C23 H23A 0.963(16)
C23 H23B 0.957(16)
C24 C25 1.5265(19)
C24 H24A 0.947(18)
C24 H24B 0.941(17)
C25 C26 1.510(2)
C25 H25A 0.985(18)
C25 H25B 0.963(17)
C26 H26A 0.97(2)
C26 H26B 0.97(2)
C26 H26C 0.96(2)
B1 H1B1 1.094(13)
B1 H2B1 1.109(13)
B1 H3B1 1.108(15)
B2 H1B2 1.096(16)
B2 H2B2 1.092(16)
